data_1566066
loop_
_publ_author_name
'Moreno-Alvero, M.'
'Luna-Giles, F.'
'Barros-Garc\'ia, F.J.'
'Vi\~nuelas-Zah\'inos, E.'
'Fern\'andez-Calder\'on, M.C.'

_publ_section_title
;
 Cobalt(II) complexes derived from a 2-aminobenzimidazole-thiazoline
 ligand: Synthesis, characterization, crystal structures and antimicrobial
 activity studies
;
_journal_name_full Polyhedron
_journal_page_first 115390
_journal_paper_doi 10.1016/j.poly.2021.115390
_journal_volume 207
_journal_year 2021
_chemical_compound_source 'synthesis as described'
_chemical_formula_moiety 'C10 H10 N4 S1'
_chemical_formula_sum 'C10 H10 N4 S'
_chemical_formula_weight 218.28
_space_group_IT_number 14
_space_group_name_Hall '-P 2ybc'
_space_group_name_H-M_alt 'P 1 21/c 1'
_symmetry_cell_setting monoclinic
_symmetry_Int_Tables_number 14
_symmetry_space_group_name_Hall '-P 2ybc'
_symmetry_space_group_name_H-M 'P 1 21/c 1'
_atom_sites_solution_hydrogens geom
_atom_sites_solution_primary direct
_atom_sites_solution_secondary difmap
_cell_angle_alpha 90
_cell_angle_beta 96.9370(10)
_cell_angle_gamma 90
_cell_formula_units_Z 4
_cell_length_a 7.2600(5)
_cell_length_b 7.8108(5)
_cell_length_c 18.1459(13)
_cell_measurement_reflns_used 4283
_cell_measurement_temperature 293(2)
_cell_measurement_theta_max 28.3
_cell_measurement_theta_min 2.3
_cell_measurement_wavelength 0.71073
_cell_volume 1021.46(12)
_computing_cell_refinement 'Bruker SMART'
_computing_data_collection 'Bruker SMART'
_computing_data_reduction 'Bruker SAINT'
_computing_molecular_graphics 'Ortep-3 for Windows (Farrugia, 1997)'
_computing_publication_material 'WinGX publication routines (Farrugia, 1999)'
_computing_structure_refinement 'SHELXL-2014 (Sheldrick, 2014)'
_computing_structure_solution 'SHELXS-14 (Sheldrick, 2014)'
_diffrn_ambient_temperature 293(2)
_diffrn_measured_fraction_theta_full 0
_diffrn_measured_fraction_theta_max 0.956
_diffrn_measurement_device_type 'BRUKER SMART CCD area detector'
_diffrn_measurement_method 'phi and omega scans'
_diffrn_radiation_monochromator graphite
_diffrn_radiation_type MoK\a
_diffrn_radiation_wavelength 0.71073
_diffrn_reflns_av_R_equivalents 0.0244
_diffrn_reflns_av_unetI/netI 0.028
_diffrn_reflns_Laue_measured_fraction_full 0
_diffrn_reflns_Laue_measured_fraction_max 0.956
_diffrn_reflns_limit_h_max 8
_diffrn_reflns_limit_h_min -9
_diffrn_reflns_limit_k_max 6
_diffrn_reflns_limit_k_min -10
_diffrn_reflns_limit_l_max 23
_diffrn_reflns_limit_l_min -24
_diffrn_reflns_number 6341
_diffrn_reflns_point_group_measured_fraction_full 0
_diffrn_reflns_point_group_measured_fraction_max 0.956
_diffrn_reflns_theta_full 0.5
_diffrn_reflns_theta_max 28.306
_diffrn_reflns_theta_min 2.261
_diffrn_standards_decay_% -0.15
_diffrn_standards_interval_count 'set of frames'
_diffrn_standards_number '50 first frames'
_exptl_absorpt_coefficient_mu 0.287
_exptl_absorpt_correction_T_max 0.9619
_exptl_absorpt_correction_T_min 0.8965
_exptl_absorpt_correction_type empirical
_exptl_absorpt_process_details 'SADABS (Sheldrick, 1996)'
_exptl_crystal_colour yellow
_exptl_crystal_density_diffrn 1.419
_exptl_crystal_density_method 'not measured'
_exptl_crystal_description prism
_exptl_crystal_F_000 456
_exptl_crystal_size_max 0.39
_exptl_crystal_size_mid 0.18
_exptl_crystal_size_min 0.1
_refine_diff_density_max 0.322
_refine_diff_density_min -0.289
_refine_diff_density_rms 0.043
_refine_ls_extinction_coef 0.014(2)
_refine_ls_extinction_expression Fc^*^=kFc[1+0.001xFc^2^\l^3^/sin(2\q)]^-1/4^
_refine_ls_extinction_method SHELXL
_refine_ls_goodness_of_fit_ref 1.037
_refine_ls_hydrogen_treatment constr
_refine_ls_matrix_type full
_refine_ls_number_parameters 137
_refine_ls_number_reflns 2429
_refine_ls_number_restraints 0
_refine_ls_restrained_S_all 1.037
_refine_ls_R_factor_all 0.0562
_refine_ls_R_factor_gt 0.0408
_refine_ls_shift/su_max 0
_refine_ls_shift/su_mean 0
_refine_ls_structure_factor_coef Fsqd
_refine_ls_weighting_details 'w=1/[\s^2^(Fo^2^)+(0.0570P)^2^+0.2749P] where P=(Fo^2^+2Fc^2^)/3'
_refine_ls_weighting_scheme calc
_refine_ls_wR_factor_gt 0.1068
_refine_ls_wR_factor_ref 0.1164
_reflns_Friedel_coverage 0
_reflns_number_gt 1891
_reflns_number_total 2429
_reflns_threshold_expression 'I > 2\s(I)'
_cod_data_source_file Polyhedron-2021-207-115390.cif
_cod_data_source_block bztn
_cod_original_sg_symbol_H-M 'P 21/c'
_cod_database_code 1566066

loop_
_symmetry_equiv_pos_as_xyz
'x, y, z'
'-x, y+1/2, -z+1/2'
'-x, -y, -z'
'x, -y-1/2, z-1/2'

loop_
_atom_site_label
_atom_site_type_symbol
_atom_site_fract_x
_atom_site_fract_y
_atom_site_fract_z
_atom_site_U_iso_or_equiv
_atom_site_adp_type
_atom_site_occupancy
_atom_site_site_symmetry_order
_atom_site_calc_flag
_atom_site_refinement_flags_posn
_atom_site_refinement_flags_adp
_atom_site_refinement_flags_occupancy
_atom_site_disorder_assembly
_atom_site_disorder_group
C1 C 0.0603(2) 0.7433(2) 0.51115(9) 0.0369(4) Uani 1 1 d . . . . .
C2 C 0.2371(3) 0.6924(3) 0.62012(11) 0.0541(5) Uani 1 1 d . . . . .
H2A H 0.1929 0.6033 0.6509 0.065 Uiso 1 1 calc R U . . .
H2B H 0.3089 0.7733 0.6524 0.065 Uiso 1 1 calc R U . . .
C3 C 0.3601(3) 0.6133(3) 0.56683(13) 0.0580(5) Uani 1 1 d . . . . .
H3A H 0.3977 0.4988 0.5829 0.07 Uiso 1 1 calc R U . . .
H3B H 0.4705 0.6823 0.5649 0.07 Uiso 1 1 calc R U . . .
C4 C -0.2508(2) 0.8780(2) 0.48332(9) 0.0360(4) Uani 1 1 d . . . . .
C5 C -0.3010(2) 0.8496(2) 0.36481(10) 0.0451(4) Uani 1 1 d . . . . .
C6 C -0.3776(3) 0.8533(3) 0.29125(12) 0.0685(6) Uani 1 1 d . . . . .
H6 H -0.4966 0.8959 0.2778 0.082 Uiso 1 1 calc R U . . .
C7 C -0.2725(4) 0.7920(4) 0.23828(12) 0.0793(8) Uani 1 1 d . . . . .
H7 H -0.3216 0.7932 0.1885 0.095 Uiso 1 1 calc R U . . .
C8 C -0.0961(4) 0.7292(3) 0.25804(12) 0.0716(7) Uani 1 1 d . . . . .
H8 H -0.0291 0.6883 0.2212 0.086 Uiso 1 1 calc R U . . .
C9 C -0.0161(3) 0.7252(3) 0.33102(11) 0.0565(5) Uani 1 1 d . . . . .
H9 H 0.1036 0.684 0.3439 0.068 Uiso 1 1 calc R U . . .
C10 C -0.1222(2) 0.7853(2) 0.38427(9) 0.0403(4) Uani 1 1 d . . . . .
N1 N 0.0789(2) 0.78002(19) 0.57922(8) 0.0444(4) Uani 1 1 d . . . . .
N2 N -0.08966(18) 0.80189(17) 0.46210(7) 0.0363(3) Uani 1 1 d . . . . .
N3 N -0.37774(19) 0.9051(2) 0.42722(8) 0.0445(4) Uani 1 1 d . . . . .
N4 N -0.2671(2) 0.91562(19) 0.55396(8) 0.0445(4) Uani 1 1 d . . . . .
H4A H -0.3675 0.9616 0.5654 0.053 Uiso 1 1 calc R U . . .
H4B H -0.1773 0.894 0.5881 0.053 Uiso 1 1 calc R U . . .
S1 S 0.22460(7) 0.60658(7) 0.47739(3) 0.05497(19) Uani 1 1 d . . . . .

loop_
_atom_site_aniso_label
_atom_site_aniso_U_11
_atom_site_aniso_U_22
_atom_site_aniso_U_33
_atom_site_aniso_U_23
_atom_site_aniso_U_13
_atom_site_aniso_U_12
C1 0.0314(8) 0.0309(8) 0.0497(10) 0.0027(7) 0.0102(7) -0.0006(6)
C2 0.0480(11) 0.0528(11) 0.0593(12) 0.0095(9) -0.0024(9) 0.0076(9)
C3 0.0361(9) 0.0545(12) 0.0828(15) 0.0084(10) 0.0046(9) 0.0063(8)
C4 0.0299(7) 0.0357(8) 0.0435(9) -0.0004(7) 0.0087(6) -0.0002(6)
C5 0.0409(9) 0.0502(10) 0.0439(9) -0.0059(8) 0.0042(7) -0.0020(7)
C6 0.0582(12) 0.0931(18) 0.0514(12) -0.0145(11) -0.0048(9) 0.0060(12)
C7 0.0784(17) 0.113(2) 0.0444(12) -0.0171(12) -0.0006(11) 0.0007(15)
C8 0.0761(16) 0.0941(18) 0.0476(11) -0.0158(11) 0.0203(10) -0.0027(13)
C9 0.0530(11) 0.0680(13) 0.0513(11) -0.0058(9) 0.0174(9) 0.0035(9)
C10 0.0411(9) 0.0395(9) 0.0416(9) -0.0029(7) 0.0097(7) -0.0042(7)
N1 0.0378(8) 0.0459(8) 0.0489(9) 0.0024(7) 0.0024(6) 0.0062(6)
N2 0.0316(7) 0.0377(7) 0.0407(7) 0.0004(6) 0.0089(5) 0.0018(5)
N3 0.0328(7) 0.0544(9) 0.0461(8) -0.0062(7) 0.0038(6) 0.0016(6)
N4 0.0358(7) 0.0569(9) 0.0421(8) -0.0011(6) 0.0095(6) 0.0095(6)
S1 0.0412(3) 0.0549(3) 0.0706(4) -0.0039(2) 0.0139(2) 0.0138(2)

loop_
_atom_type_symbol
_atom_type_description
_atom_type_scat_dispersion_real
_atom_type_scat_dispersion_imag
_atom_type_scat_source
C C 0.0033 0.0016 'International Tables Vol C Tables 4.2.6.8 and 6.1.1.4'
H H 0 0 'International Tables Vol C Tables 4.2.6.8 and 6.1.1.4'
N N 0.0061 0.0033 'International Tables Vol C Tables 4.2.6.8 and 6.1.1.4'
S S 0.1246 0.1234 'International Tables Vol C Tables 4.2.6.8 and 6.1.1.4'

loop_
_geom_angle_atom_site_label_1
_geom_angle_atom_site_label_2
_geom_angle_atom_site_label_3
_geom_angle
_geom_angle_site_symmetry_1
_geom_angle_site_symmetry_3
N1 C1 N2 122.22(15) . .
N1 C1 S1 118.77(13) . .
N2 C1 S1 118.97(12) . .
N1 C2 C3 110.64(16) . .
C2 C3 S1 106.66(13) . .
N3 C4 N4 125.25(15) . .
N3 C4 N2 112.79(14) . .
N4 C4 N2 121.96(14) . .
C6 C5 N3 128.74(18) . .
C6 C5 C10 120.30(17) . .
N3 C5 C10 110.96(15) . .
C5 C6 C7 118.2(2) . .
C8 C7 C6 121.1(2) . .
C7 C8 C9 121.9(2) . .
C8 C9 C10 117.1(2) . .
C9 C10 C5 121.49(17) . .
C9 C10 N2 133.53(17) . .
C5 C10 N2 104.97(14) . .
C1 N1 C2 112.11(15) . .
C1 N2 C4 125.02(13) . .
C1 N2 C10 129.15(14) . .
C4 N2 C10 105.59(13) . .
C4 N3 C5 105.67(14) . .
C1 S1 C3 89.30(9) . .

loop_
_geom_bond_atom_site_label_1
_geom_bond_atom_site_label_2
_geom_bond_distance
_geom_bond_site_symmetry_2
C1 N1 1.259(2) .
C1 N2 1.397(2) .
C1 S1 1.7648(16) .
C2 N1 1.460(2) .
C2 C3 1.524(3) .
C3 S1 1.794(2) .
C4 N3 1.305(2) .
C4 N4 1.334(2) .
C4 N2 1.4066(19) .
C5 C6 1.383(3) .
C5 N3 1.390(2) .
C5 C10 1.397(2) .
C6 C7 1.383(3) .
C7 C8 1.377(3) .
C8 C9 1.381(3) .
C9 C10 1.388(2) .
C10 N2 1.410(2) .
